data_1520490
loop_
_publ_author_name
'Gu, Weikai'
'Xu, Pengfei'
'Wang, Yaorong'
'Yao, Yingming'
'Yuan, Dan'
'Shen, Qi'

_publ_section_title
;
 Synthesis and Characterization of Yttrium and Ytterbium Complexes
 Supported by Salen Ligands and Their Catalytic Properties forrac-Lactide
 Polymerization
;
_journal_issue 12
_journal_name_full Organometallics
_journal_page_first 2907
_journal_paper_doi 10.1021/acs.organomet.5b00223
_journal_volume 34
_journal_year 2015
_chemical_formula_moiety 'C84 H118 N4 O6 Y2, 2(C7H8), 0.5(C6H14)'
_chemical_formula_sum 'C101 H141 N4 O6 Y2'
_chemical_formula_weight 1685.00
_chemical_name_systematic
; 
 ? 
;
_space_group_IT_number 2
_symmetry_cell_setting triclinic
_symmetry_space_group_name_Hall '-P 1'
_symmetry_space_group_name_H-M 'P -1'
_atom_sites_solution_hydrogens geom
_atom_sites_solution_primary direct
_atom_sites_solution_secondary difmap
_audit_creation_method SHELXL-97
_cell_angle_alpha 93.832(5)
_cell_angle_beta 99.873(4)
_cell_angle_gamma 110.235(5)
_cell_formula_units_Z 2
_cell_length_a 15.7733(7)
_cell_length_b 17.1095(11)
_cell_length_c 20.0984(11)
_cell_measurement_reflns_used 7987
_cell_measurement_temperature 223(2)
_cell_measurement_theta_max 24.0700
_cell_measurement_theta_min 3.3240
_cell_volume 4967.0(5)
_computing_cell_refinement
;
CrysAlisPro, Agilent Technologies,
Version 1.171.36.32 (release 02-08-2013 CrysAlis171 .NET)
(compiled Aug  2 2013,16:46:58)
;
_computing_data_collection
;
CrysAlisPro, Agilent Technologies,
Version 1.171.36.32 (release 02-08-2013 CrysAlis171 .NET)
(compiled Aug  2 2013,16:46:58)
;
_computing_data_reduction
;
CrysAlisPro, Agilent Technologies,
Version 1.171.36.32 (release 02-08-2013 CrysAlis171 .NET)
(compiled Aug  2 2013,16:46:58)
;
_computing_publication_material
; 
O. V. Dolomanov, L. J. Bourhis, R. J. Gildea, J. A. K. Howard and H. Puschmann, 
OLEX2: a complete structure solution, refinement and analysis program. 
J. Appl. Cryst. (2009). 42, 339-341. 
;
_computing_structure_refinement 'SHELXL-97 (Sheldrick, 1997)'
_computing_structure_solution 'SHELXS-97 (Sheldrick, 1990)'
_diffrn_ambient_temperature 223(2)
_diffrn_detector_area_resol_mean 10.4471
_diffrn_measured_fraction_theta_full 0.998
_diffrn_measured_fraction_theta_max 0.998
_diffrn_measurement_device_type 'Xcalibur, Atlas, Gemini'
_diffrn_measurement_method '\w scans'
_diffrn_radiation_monochromator graphite
_diffrn_radiation_source 'fine-focus sealed tube'
_diffrn_radiation_type MoK\a
_diffrn_radiation_wavelength 0.71073
_diffrn_reflns_av_R_equivalents 0.1206
_diffrn_reflns_av_sigmaI/netI 0.2136
_diffrn_reflns_limit_h_max 18
_diffrn_reflns_limit_h_min -19
_diffrn_reflns_limit_k_max 21
_diffrn_reflns_limit_k_min -21
_diffrn_reflns_limit_l_max 25
_diffrn_reflns_limit_l_min -23
_diffrn_reflns_number 50437
_diffrn_reflns_theta_full 26.37
_diffrn_reflns_theta_max 26.37
_diffrn_reflns_theta_min 2.98
_exptl_absorpt_coefficient_mu 1.213
_exptl_absorpt_correction_T_max 1.00000
_exptl_absorpt_correction_T_min 0.57088
_exptl_absorpt_process_details
;
CrysAlisPro, Agilent Technologies,
Version 1.171.36.32 (release 02-08-2013 CrysAlis171 .NET)
(compiled Aug  2 2013,16:46:58)
Empirical absorption correction using spherical harmonics,
 implemented in SCALE3 ABSPACK scaling algorithm.
;
_exptl_crystal_colour 'clear light yellow'
_exptl_crystal_density_diffrn 1.127
_exptl_crystal_density_method 'not measured'
_exptl_crystal_description block
_exptl_crystal_F_000 1802
_exptl_crystal_size_max 0.6000
_exptl_crystal_size_mid 0.4000
_exptl_crystal_size_min 0.4000
_refine_diff_density_max 1.286
_refine_diff_density_min -0.831
_refine_diff_density_rms 0.090
_refine_ls_extinction_method none
_refine_ls_goodness_of_fit_ref 1.014
_refine_ls_hydrogen_treatment constr
_refine_ls_matrix_type full
_refine_ls_number_parameters 867
_refine_ls_number_reflns 20280
_refine_ls_number_restraints 36
_refine_ls_restrained_S_all 1.015
_refine_ls_R_factor_all 0.2120
_refine_ls_R_factor_gt 0.0991
_refine_ls_shift/su_max 0.002
_refine_ls_shift/su_mean 0.000
_refine_ls_structure_factor_coef Fsqd
_refine_ls_weighting_details 'calc w=1/[\s^2^(Fo^2^)+(0.1267P)^2^+0.0000P] where P=(Fo^2^+2Fc^2^)/3'
_refine_ls_weighting_scheme calc
_refine_ls_wR_factor_gt 0.2380
_refine_ls_wR_factor_ref 0.3003
_reflns_number_gt 8769
_reflns_number_total 20280
_reflns_threshold_expression >2sigma(I)
_cod_data_source_file om5b00223_si_002.cif
_cod_data_source_block complex8
_cod_depositor_comments 'Adding full bibliography for 1520484--1520490.cif.'
_cod_database_code 1520490

loop_
_symmetry_equiv_pos_as_xyz
'x, y, z'
'-x, -y, -z'

loop_
_atom_site_label
_atom_site_type_symbol
_atom_site_fract_x
_atom_site_fract_y
_atom_site_fract_z
_atom_site_U_iso_or_equiv
_atom_site_adp_type
_atom_site_occupancy
_atom_site_symmetry_multiplicity
_atom_site_calc_flag
_atom_site_refinement_flags
_atom_site_disorder_assembly
_atom_site_disorder_group
Y1 Y 0.17897(4) 0.20852(4) 0.17446(4) 0.0464(2) Uani 1 1 d . . .
Y2 Y 0.37367(4) 0.39154(4) 0.27057(4) 0.0427(2) Uani 1 1 d . . .
N1 N 0.0419(3) 0.1971(3) 0.0906(3) 0.0484(15) Uani 1 1 d . . .
N2 N 0.1984(3) 0.1570(3) 0.0660(3) 0.0411(13) Uani 1 1 d . . .
N3 N 0.3148(4) 0.3668(3) 0.3744(3) 0.0492(15) Uani 1 1 d . . .
N4 N 0.4981(4) 0.3788(4) 0.3538(3) 0.0497(15) Uani 1 1 d . . .
O1 O 0.0753(3) 0.1961(3) 0.2334(3) 0.0566(13) Uani 1 1 d . . .
O2 O 0.1691(3) 0.0812(3) 0.1828(3) 0.0539(13) Uani 1 1 d . . .
O3 O 0.3662(3) 0.5084(3) 0.3098(2) 0.0498(12) Uani 1 1 d . . .
O4 O 0.4952(3) 0.4534(3) 0.2310(2) 0.0520(13) Uani 1 1 d . . .
O5 O 0.2370(3) 0.3514(3) 0.1957(2) 0.0444(11) Uani 1 1 d . . .
O6 O 0.3307(3) 0.2544(3) 0.2282(2) 0.0487(12) Uani 1 1 d . . .
C1 C 0.0448(5) 0.2292(4) 0.0246(4) 0.056(2) Uani 1 1 d . . .
H1A H 0.0754 0.2899 0.0333 0.067 Uiso 1 1 calc R . .
H1B H -0.0183 0.2173 0.0009 0.067 Uiso 1 1 calc R . .
C2 C 0.0926(5) 0.1948(4) -0.0231(4) 0.0519(19) Uani 1 1 d . . .
C3 C 0.1926(4) 0.2083(4) 0.0108(4) 0.0475(18) Uani 1 1 d . . .
H3A H 0.2236 0.1945 -0.0234 0.057 Uiso 1 1 calc R . .
H3B H 0.2249 0.2672 0.0291 0.057 Uiso 1 1 calc R . .
C4 C 0.0941(5) 0.2423(5) -0.0847(4) 0.062(2) Uani 1 1 d . . .
H4A H 0.1265 0.3014 -0.0699 0.092 Uiso 1 1 calc R . .
H4B H 0.0319 0.2327 -0.1073 0.092 Uiso 1 1 calc R . .
H4C H 0.1247 0.2228 -0.1157 0.092 Uiso 1 1 calc R . .
C5 C 0.0373(5) 0.1010(4) -0.0481(4) 0.060(2) Uani 1 1 d . . .
H5A H 0.0676 0.0802 -0.0786 0.091 Uiso 1 1 calc R . .
H5B H -0.0238 0.0939 -0.0714 0.091 Uiso 1 1 calc R . .
H5C H 0.0337 0.0703 -0.0097 0.091 Uiso 1 1 calc R . .
C6 C -0.0123(4) 0.1446(5) 0.2249(4) 0.056(2) Uani 1 1 d . . .
C7 C -0.0539(5) 0.1215(5) 0.2806(4) 0.066(2) Uani 1 1 d . . .
C8 C -0.1432(5) 0.0616(5) 0.2663(5) 0.069(2) Uani 1 1 d . . .
H8 H -0.1700 0.0435 0.3030 0.083 Uiso 1 1 calc R . .
C9 C -0.1947(5) 0.0271(5) 0.2013(5) 0.070(2) Uani 1 1 d . A .
C10 C -0.1567(4) 0.0563(5) 0.1491(5) 0.066(2) Uani 1 1 d . . .
H10 H -0.1914 0.0364 0.1050 0.079 Uiso 1 1 calc R . .
C11 C -0.0650(5) 0.1168(5) 0.1581(4) 0.0528(19) Uani 1 1 d . . .
C12 C -0.0385(5) 0.1498(4) 0.0970(4) 0.0527(19) Uani 1 1 d . . .
H12 H -0.0853 0.1349 0.0581 0.063 Uiso 1 1 calc R . .
C13 C -0.0048(6) 0.1568(6) 0.3534(5) 0.086(3) Uani 1 1 d . . .
C14 C 0.0801(6) 0.1313(7) 0.3735(5) 0.111(2) Uani 1 1 d . . .
H14A H 0.0604 0.0712 0.3698 0.167 Uiso 1 1 calc R . .
H14B H 0.1109 0.1555 0.4196 0.167 Uiso 1 1 calc R . .
H14C H 0.1219 0.1515 0.3435 0.167 Uiso 1 1 calc R . .
C15 C 0.0298(7) 0.2540(7) 0.3616(5) 0.111(2) Uani 1 1 d . . .
H15A H 0.0736 0.2744 0.3331 0.167 Uiso 1 1 calc R . .
H15B H 0.0590 0.2763 0.4083 0.167 Uiso 1 1 calc R . .
H15C H -0.0215 0.2715 0.3485 0.167 Uiso 1 1 calc R . .
C16 C -0.0650(6) 0.1297(7) 0.4063(5) 0.111(2) Uani 1 1 d . . .
H16A H -0.1229 0.1366 0.3915 0.167 Uiso 1 1 calc R . .
H16B H -0.0338 0.1639 0.4494 0.167 Uiso 1 1 calc R . .
H16C H -0.0760 0.0718 0.4109 0.167 Uiso 1 1 calc R . .
C17 C -0.2944(6) -0.0367(6) 0.1909(5) 0.091(3) Uani 1 1 d D . .
C18 C -0.2870(13) -0.1073(13) 0.2319(13) 0.132(5) Uani 0.50 1 d PD A 1
H18A H -0.2618 -0.0847 0.2790 0.197 Uiso 0.50 1 calc PR A 1
H18B H -0.2474 -0.1319 0.2149 0.197 Uiso 0.50 1 calc PR A 1
H18C H -0.3473 -0.1496 0.2274 0.197 Uiso 0.50 1 calc PR A 1
C19 C -0.3577(13) 0.0027(14) 0.2157(16) 0.132(5) Uani 0.50 1 d PD A 1
H19A H -0.3313 0.0296 0.2618 0.197 Uiso 0.50 1 calc PR A 1
H19B H -0.4169 -0.0402 0.2140 0.197 Uiso 0.50 1 calc PR A 1
H19C H -0.3651 0.0436 0.1871 0.197 Uiso 0.50 1 calc PR A 1
C20 C -0.3406(14) -0.0699(18) 0.1161(9) 0.132(5) Uani 0.50 1 d PD A 1
H20A H -0.3058 -0.0979 0.0961 0.197 Uiso 0.50 1 calc PR A 1
H20B H -0.3427 -0.0239 0.0919 0.197 Uiso 0.50 1 calc PR A 1
H20C H -0.4023 -0.1089 0.1132 0.197 Uiso 0.50 1 calc PR A 1
C18A C -0.3042(14) -0.1171(13) 0.1510(15) 0.132(5) Uani 0.50 1 d PD A 2
H18D H -0.2760 -0.1052 0.1123 0.197 Uiso 0.50 1 calc PR A 2
H18E H -0.3685 -0.1509 0.1357 0.197 Uiso 0.50 1 calc PR A 2
H18F H -0.2743 -0.1471 0.1793 0.197 Uiso 0.50 1 calc PR A 2
C19A C -0.3320(15) -0.0492(18) 0.2549(10) 0.132(5) Uani 0.50 1 d PD A 2
H19D H -0.3265 0.0042 0.2773 0.197 Uiso 0.50 1 calc PR A 2
H19E H -0.2978 -0.0743 0.2848 0.197 Uiso 0.50 1 calc PR A 2
H19F H -0.3959 -0.0854 0.2435 0.197 Uiso 0.50 1 calc PR A 2
C20A C -0.3596(12) -0.0075(15) 0.1422(13) 0.132(5) Uani 0.50 1 d PD A 2
H20D H -0.3399 -0.0015 0.0996 0.197 Uiso 0.50 1 calc PR A 2
H20E H -0.3585 0.0456 0.1619 0.197 Uiso 0.50 1 calc PR A 2
H20F H -0.4212 -0.0483 0.1346 0.197 Uiso 0.50 1 calc PR A 2
C21 C 0.1930(4) 0.0214(4) 0.1561(4) 0.0393(16) Uani 1 1 d . . .
C22 C 0.1933(5) -0.0485(4) 0.1915(4) 0.0513(19) Uani 1 1 d . . .
C23 C 0.2233(5) -0.1060(5) 0.1617(4) 0.058(2) Uani 1 1 d . . .
H23 H 0.2258 -0.1503 0.1853 0.070 Uiso 1 1 calc R . .
C24 C 0.2502(5) -0.1037(4) 0.0994(4) 0.0535(19) Uani 1 1 d . . .
C25 C 0.2459(4) -0.0371(4) 0.0661(4) 0.0486(18) Uani 1 1 d . . .
H25 H 0.2624 -0.0333 0.0239 0.058 Uiso 1 1 calc R . .
C26 C 0.2178(4) 0.0251(4) 0.0931(4) 0.0401(16) Uani 1 1 d . . .
C27 C 0.2159(4) 0.0914(4) 0.0526(4) 0.0453(17) Uani 1 1 d . . .
H27 H 0.2296 0.0849 0.0098 0.054 Uiso 1 1 calc R . .
C28 C 0.1629(6) -0.0568(6) 0.2598(5) 0.0797(13) Uani 1 1 d . . .
C29 C 0.0618(6) -0.0614(6) 0.2510(5) 0.0797(13) Uani 1 1 d . . .
H29A H 0.0587 -0.0083 0.2410 0.120 Uiso 1 1 calc R . .
H29B H 0.0404 -0.0744 0.2923 0.120 Uiso 1 1 calc R . .
H29C H 0.0236 -0.1045 0.2142 0.120 Uiso 1 1 calc R . .
C30 C 0.2269(6) 0.0190(5) 0.3127(5) 0.0797(13) Uani 1 1 d . . .
H30A H 0.2881 0.0177 0.3218 0.120 Uiso 1 1 calc R . .
H30B H 0.2040 0.0164 0.3541 0.120 Uiso 1 1 calc R . .
H30C H 0.2284 0.0701 0.2951 0.120 Uiso 1 1 calc R . .
C31 C 0.1654(6) -0.1387(5) 0.2874(5) 0.0797(13) Uani 1 1 d . . .
H31A H 0.1271 -0.1863 0.2542 0.120 Uiso 1 1 calc R . .
H31B H 0.1429 -0.1432 0.3289 0.120 Uiso 1 1 calc R . .
H31C H 0.2278 -0.1372 0.2961 0.120 Uiso 1 1 calc R . .
C32 C 0.2870(5) -0.1682(5) 0.0723(5) 0.066(2) Uani 1 1 d . . .
C33 C 0.3786(6) -0.1575(6) 0.1219(5) 0.089(3) Uani 1 1 d . . .
H33A H 0.4050 -0.1955 0.1047 0.134 Uiso 1 1 calc R . .
H33B H 0.3663 -0.1696 0.1660 0.134 Uiso 1 1 calc R . .
H33C H 0.4212 -0.1007 0.1257 0.134 Uiso 1 1 calc R . .
C34 C 0.2159(6) -0.2592(5) 0.0707(6) 0.096(3) Uani 1 1 d . . .
H34A H 0.1618 -0.2689 0.0361 0.143 Uiso 1 1 calc R . .
H34B H 0.1989 -0.2649 0.1143 0.143 Uiso 1 1 calc R . .
H34C H 0.2433 -0.2995 0.0608 0.143 Uiso 1 1 calc R . .
C35 C 0.3065(6) -0.1565(6) 0.0022(5) 0.087(3) Uani 1 1 d . . .
H35A H 0.2521 -0.1569 -0.0279 0.130 Uiso 1 1 calc R . .
H35B H 0.3239 -0.2014 -0.0144 0.130 Uiso 1 1 calc R . .
H35C H 0.3560 -0.1037 0.0044 0.130 Uiso 1 1 calc R . .
C36 C 0.3196(4) 0.2907(4) 0.4032(4) 0.054(2) Uani 1 1 d . . .
H36A H 0.3025 0.2450 0.3663 0.065 Uiso 1 1 calc R . .
H36B H 0.2752 0.2742 0.4324 0.065 Uiso 1 1 calc R . .
C37 C 0.4153(5) 0.3042(4) 0.4441(4) 0.058(2) Uani 1 1 d . . .
C38 C 0.4855(5) 0.3114(5) 0.3976(4) 0.061(2) Uani 1 1 d . . .
H38A H 0.5450 0.3201 0.4263 0.073 Uiso 1 1 calc R . .
H38B H 0.4662 0.2581 0.3686 0.073 Uiso 1 1 calc R . .
C39 C 0.4075(6) 0.2236(5) 0.4779(5) 0.079(3) Uani 1 1 d . . .
H39A H 0.3707 0.2197 0.5119 0.119 Uiso 1 1 calc R . .
H39B H 0.4680 0.2264 0.4989 0.119 Uiso 1 1 calc R . .
H39C H 0.3788 0.1751 0.4438 0.119 Uiso 1 1 calc R . .
C40 C 0.4509(6) 0.3818(5) 0.4993(4) 0.071(2) Uani 1 1 d . . .
H40A H 0.4491 0.4303 0.4784 0.107 Uiso 1 1 calc R . .
H40B H 0.5133 0.3913 0.5213 0.107 Uiso 1 1 calc R . .
H40C H 0.4124 0.3722 0.5324 0.107 Uiso 1 1 calc R . .
C41 C 0.3305(4) 0.5438(5) 0.3515(4) 0.0520(19) Uani 1 1 d . B .
C42 C 0.3402(5) 0.6304(5) 0.3531(4) 0.060(2) Uani 1 1 d . . .
C43 C 0.2966(6) 0.6587(6) 0.3966(5) 0.074(2) Uani 1 1 d . B .
H43 H 0.3020 0.7147 0.3978 0.089 Uiso 1 1 calc R . .
C44 C 0.2447(7) 0.6118(7) 0.4394(5) 0.080(3) Uani 1 1 d D . .
C45 C 0.2419(5) 0.5319(6) 0.4403(5) 0.072(2) Uani 1 1 d . B .
H45 H 0.2105 0.4999 0.4703 0.087 Uiso 1 1 calc R . .
C46 C 0.2840(5) 0.4953(5) 0.3984(4) 0.057(2) Uani 1 1 d . . .
C47 C 0.2817(5) 0.4122(5) 0.4061(4) 0.058(2) Uani 1 1 d . B .
H47 H 0.2513 0.3876 0.4395 0.070 Uiso 1 1 calc R . .
C48 C 0.3941(7) 0.6852(5) 0.3068(5) 0.0832(14) Uani 1 1 d . . .
C49 C 0.4922(6) 0.6891(5) 0.3189(5) 0.0832(14) Uani 1 1 d . . .
H49A H 0.5219 0.7119 0.3654 0.125 Uiso 1 1 calc R . .
H49B H 0.5245 0.7243 0.2892 0.125 Uiso 1 1 calc R . .
H49C H 0.4928 0.6335 0.3098 0.125 Uiso 1 1 calc R . .
C50 C 0.3990(6) 0.7751(5) 0.3167(5) 0.0832(14) Uani 1 1 d . . .
H50A H 0.3379 0.7758 0.3139 0.125 Uiso 1 1 calc R . .
H50B H 0.4258 0.8043 0.2818 0.125 Uiso 1 1 calc R . .
H50C H 0.4365 0.8024 0.3606 0.125 Uiso 1 1 calc R . .
C51 C 0.3473(6) 0.6506(5) 0.2317(5) 0.0832(14) Uani 1 1 d . . .
H51A H 0.3483 0.5953 0.2216 0.125 Uiso 1 1 calc R . .
H51B H 0.3800 0.6870 0.2027 0.125 Uiso 1 1 calc R . .
H51C H 0.2845 0.6478 0.2239 0.125 Uiso 1 1 calc R . .
C52 C 0.2055(14) 0.6561(14) 0.4880(10) 0.114(3) Uani 0.50 1 d PD B 1
C53 C 0.1631(16) 0.6013(15) 0.5390(12) 0.114(3) Uani 0.50 1 d PD B 1
H53A H 0.1168 0.5497 0.5151 0.171 Uiso 0.50 1 calc PR B 1
H53B H 0.1354 0.6304 0.5656 0.171 Uiso 0.50 1 calc PR B 1
H53C H 0.2104 0.5892 0.5685 0.171 Uiso 0.50 1 calc PR B 1
C54 C 0.2792(15) 0.7366(14) 0.5291(12) 0.114(3) Uani 0.50 1 d PD B 1
H54A H 0.3074 0.7733 0.4986 0.171 Uiso 0.50 1 calc PR B 1
H54B H 0.3254 0.7227 0.5582 0.171 Uiso 0.50 1 calc PR B 1
H54C H 0.2509 0.7644 0.5565 0.171 Uiso 0.50 1 calc PR B 1
C55 C 0.1249(15) 0.6714(16) 0.4454(12) 0.114(3) Uani 0.50 1 d PD B 1
H55A H 0.1469 0.7091 0.4136 0.171 Uiso 0.50 1 calc PR B 1
H55B H 0.0959 0.6959 0.4747 0.171 Uiso 0.50 1 calc PR B 1
H55C H 0.0808 0.6190 0.4210 0.171 Uiso 0.50 1 calc PR B 1
C52A C 0.1915(13) 0.6495(13) 0.4809(10) 0.114(3) Uani 0.50 1 d PD B 2
C53A C 0.1043(12) 0.5804(10) 0.4930(11) 0.114(3) Uani 0.50 1 d PD B 2
H53D H 0.0642 0.5531 0.4500 0.171 Uiso 0.50 1 calc PR B 2
H53E H 0.0727 0.6053 0.5196 0.171 Uiso 0.50 1 calc PR B 2
H53F H 0.1217 0.5399 0.5171 0.171 Uiso 0.50 1 calc PR B 2
C54A C 0.2550(12) 0.6929(13) 0.5485(9) 0.114(3) Uani 0.50 1 d PD B 2
H54D H 0.3088 0.7364 0.5407 0.171 Uiso 0.50 1 calc PR B 2
H54E H 0.2734 0.6527 0.5724 0.171 Uiso 0.50 1 calc PR B 2
H54F H 0.2232 0.7172 0.5753 0.171 Uiso 0.50 1 calc PR B 2
C55A C 0.1616(14) 0.7126(13) 0.4407(10) 0.114(3) Uani 0.50 1 d PD B 2
H55D H 0.1205 0.6836 0.3984 0.171 Uiso 0.50 1 calc PR B 2
H55E H 0.2151 0.7551 0.4315 0.171 Uiso 0.50 1 calc PR B 2
H55F H 0.1306 0.7384 0.4670 0.171 Uiso 0.50 1 calc PR B 2
C56 C 0.5761(4) 0.5105(4) 0.2605(4) 0.0466(17) Uani 1 1 d . . .
C57 C 0.6295(4) 0.5745(5) 0.2261(4) 0.0531(19) Uani 1 1 d . . .
C58 C 0.7101(4) 0.6340(5) 0.2633(5) 0.067(2) Uani 1 1 d . . .
H58 H 0.7427 0.6770 0.2411 0.080 Uiso 1 1 calc R . .
C59 C 0.7466(4) 0.6347(5) 0.3317(4) 0.065(2) Uani 1 1 d . C .
C60 C 0.7009(4) 0.5683(5) 0.3622(4) 0.063(2) Uani 1 1 d . . .
H60 H 0.7267 0.5640 0.4064 0.075 Uiso 1 1 calc R . .
C61 C 0.6168(4) 0.5066(4) 0.3292(4) 0.0466(18) Uani 1 1 d . . .
C62 C 0.5797(5) 0.4381(5) 0.3664(4) 0.059(2) Uani 1 1 d . . .
H62 H 0.6200 0.4357 0.4052 0.071 Uiso 1 1 calc R . .
C63 C 0.5953(5) 0.5748(5) 0.1508(4) 0.065(2) Uani 1 1 d . . .
C64 C 0.5096(6) 0.5969(7) 0.1397(6) 0.102(4) Uani 1 1 d . . .
H64A H 0.4624 0.5572 0.1578 0.153 Uiso 1 1 calc R . .
H64B H 0.4879 0.5951 0.0918 0.153 Uiso 1 1 calc R . .
H64C H 0.5239 0.6524 0.1625 0.153 Uiso 1 1 calc R . .
C65 C 0.5761(6) 0.4894(6) 0.1088(5) 0.088(3) Uani 1 1 d . . .
H65A H 0.6316 0.4770 0.1149 0.132 Uiso 1 1 calc R . .
H65B H 0.5559 0.4919 0.0614 0.132 Uiso 1 1 calc R . .
H65C H 0.5289 0.4461 0.1238 0.132 Uiso 1 1 calc R . .
C66 C 0.6676(6) 0.6424(6) 0.1199(5) 0.089(3) Uani 1 1 d . . .
H66A H 0.6752 0.6976 0.1399 0.133 Uiso 1 1 calc R . .
H66B H 0.6463 0.6363 0.0715 0.133 Uiso 1 1 calc R . .
H66C H 0.7258 0.6347 0.1295 0.133 Uiso 1 1 calc R . .
C67 C 0.8326(5) 0.7095(6) 0.3710(5) 0.088(3) Uani 1 1 d D . .
C68 C 0.9084(13) 0.7286(14) 0.3298(12) 0.106(4) Uani 0.50 1 d PD C 1
H68A H 0.9194 0.6781 0.3181 0.158 Uiso 0.50 1 calc PR C 1
H68B H 0.9641 0.7702 0.3564 0.158 Uiso 0.50 1 calc PR C 1
H68C H 0.8893 0.7494 0.2889 0.158 Uiso 0.50 1 calc PR C 1
C69 C 0.8765(13) 0.6856(15) 0.4378(9) 0.106(4) Uani 0.50 1 d PD C 1
H69A H 0.8940 0.6386 0.4272 0.158 Uiso 0.50 1 calc PR C 1
H69B H 0.8324 0.6709 0.4667 0.158 Uiso 0.50 1 calc PR C 1
H69C H 0.9301 0.7326 0.4608 0.158 Uiso 0.50 1 calc PR C 1
C70 C 0.8106(14) 0.7854(11) 0.3902(13) 0.106(4) Uani 0.50 1 d PD C 1
H70A H 0.7651 0.7712 0.4180 0.158 Uiso 0.50 1 calc PR C 1
H70B H 0.7871 0.8044 0.3497 0.158 Uiso 0.50 1 calc PR C 1
H70C H 0.8657 0.8294 0.4153 0.158 Uiso 0.50 1 calc PR C 1
C68A C 0.8860(14) 0.7640(13) 0.3243(12) 0.106(4) Uani 0.50 1 d PD C 2
H68D H 0.8472 0.7881 0.2976 0.158 Uiso 0.50 1 calc PR C 2
H68E H 0.9052 0.7303 0.2944 0.158 Uiso 0.50 1 calc PR C 2
H68F H 0.9394 0.8082 0.3512 0.158 Uiso 0.50 1 calc PR C 2
C69A C 0.8974(13) 0.6730(14) 0.4131(11) 0.106(4) Uani 0.50 1 d PD C 2
H69D H 0.8654 0.6386 0.4435 0.158 Uiso 0.50 1 calc PR C 2
H69E H 0.9507 0.7181 0.4391 0.158 Uiso 0.50 1 calc PR C 2
H69F H 0.9165 0.6395 0.3830 0.158 Uiso 0.50 1 calc PR C 2
C70A C 0.7962(14) 0.7580(12) 0.4198(12) 0.106(4) Uani 0.50 1 d PD C 2
H70D H 0.7560 0.7811 0.3936 0.158 Uiso 0.50 1 calc PR C 2
H70E H 0.8473 0.8028 0.4484 0.158 Uiso 0.50 1 calc PR C 2
H70F H 0.7627 0.7204 0.4476 0.158 Uiso 0.50 1 calc PR C 2
C71 C 0.1820(4) 0.4002(4) 0.1827(4) 0.0502(19) Uani 1 1 d . . .
H71A H 0.2004 0.4451 0.2204 0.060 Uiso 1 1 calc R . .
H71B H 0.1182 0.3653 0.1811 0.060 Uiso 1 1 calc R . .
C72 C 0.1875(5) 0.4378(4) 0.1185(4) 0.057(2) Uani 1 1 d . . .
C73 C 0.1220(7) 0.4681(6) 0.0907(5) 0.0877(13) Uani 1 1 d . . .
H73 H 0.0730 0.4649 0.1118 0.105 Uiso 1 1 calc R . .
C74 C 0.1289(7) 0.5051(6) 0.0289(5) 0.0877(13) Uani 1 1 d . . .
H74 H 0.0835 0.5240 0.0085 0.105 Uiso 1 1 calc R . .
C75 C 0.2030(6) 0.5117(6) 0.0009(5) 0.0877(13) Uani 1 1 d . . .
H75 H 0.2090 0.5373 -0.0383 0.105 Uiso 1 1 calc R . .
C76 C 0.2680(7) 0.4825(6) 0.0281(5) 0.0877(13) Uani 1 1 d . . .
H76 H 0.3173 0.4862 0.0072 0.105 Uiso 1 1 calc R . .
C77 C 0.2606(7) 0.4471(6) 0.0873(5) 0.0877(13) Uani 1 1 d . . .
H77 H 0.3069 0.4287 0.1069 0.105 Uiso 1 1 calc R . .
C78 C 0.3912(4) 0.2097(4) 0.2246(4) 0.052(2) Uani 1 1 d . . .
H78A H 0.3616 0.1529 0.2342 0.062 Uiso 1 1 calc R . .
H78B H 0.4469 0.2367 0.2595 0.062 Uiso 1 1 calc R . .
C79 C 0.4176(4) 0.2056(5) 0.1558(4) 0.052(2) Uani 1 1 d . . .
C80 C 0.4185(5) 0.2649(6) 0.1150(5) 0.070(2) Uani 1 1 d . . .
H80 H 0.3991 0.3081 0.1279 0.084 Uiso 1 1 calc R . .
C81 C 0.4486(6) 0.2627(8) 0.0526(5) 0.090(3) Uani 1 1 d . . .
H81 H 0.4496 0.3045 0.0251 0.108 Uiso 1 1 calc R . .
C82 C 0.4755(7) 0.2005(11) 0.0338(7) 0.114(5) Uani 1 1 d . . .
H82 H 0.4948 0.1988 -0.0073 0.137 Uiso 1 1 calc R . .
C83 C 0.4752(7) 0.1381(8) 0.0747(8) 0.104(4) Uani 1 1 d . . .
H83 H 0.4945 0.0951 0.0613 0.125 Uiso 1 1 calc R . .
C84 C 0.4455(5) 0.1407(6) 0.1360(5) 0.081(3) Uani 1 1 d . . .
H84 H 0.4444 0.0991 0.1637 0.097 Uiso 1 1 calc R . .
C85 C 0.7958(8) 0.3036(8) 0.1759(7) 0.1180(16) Uani 1 1 d . . .
C86 C 0.7247(8) 0.3347(7) 0.1694(7) 0.1180(16) Uani 1 1 d . . .
H86 H 0.7194 0.3685 0.1357 0.142 Uiso 1 1 calc R . .
C87 C 0.6612(8) 0.3169(7) 0.2115(7) 0.1180(16) Uani 1 1 d . . .
H87 H 0.6156 0.3402 0.2078 0.142 Uiso 1 1 calc R . .
C88 C 0.6678(8) 0.2627(7) 0.2597(7) 0.1180(16) Uani 1 1 d . . .
H88 H 0.6254 0.2490 0.2879 0.142 Uiso 1 1 calc R . .
C89 C 0.7334(8) 0.2309(7) 0.2655(7) 0.1180(16) Uani 1 1 d . . .
H89 H 0.7359 0.1943 0.2974 0.142 Uiso 1 1 calc R . .
C90 C 0.7992(8) 0.2512(7) 0.2248(7) 0.1180(16) Uani 1 1 d . . .
H90 H 0.8458 0.2291 0.2306 0.142 Uiso 1 1 calc R . .
C91 C 0.8695(7) 0.3287(7) 0.1363(7) 0.1180(16) Uani 1 1 d . . .
H91A H 0.9057 0.3874 0.1492 0.177 Uiso 1 1 calc R . .
H91B H 0.8422 0.3183 0.0885 0.177 Uiso 1 1 calc R . .
H91C H 0.9084 0.2965 0.1455 0.177 Uiso 1 1 calc R . .
C1S C 1.0029(12) 0.5030(16) 0.2908(13) 0.148(4) Uiso 0.50 1 d PGD D 1
C2S C 1.0619(11) 0.5547(17) 0.2545(14) 0.148(4) Uiso 0.50 1 d PGD D 1
C3S C 1.0288(14) 0.5988(16) 0.2074(13) 0.148(4) Uiso 0.50 1 d PG D 1
C4S C 0.9367(15) 0.5912(18) 0.1967(14) 0.148(4) Uiso 0.50 1 d PG D 1
C5S C 0.8777(11) 0.5395(18) 0.2331(15) 0.148(4) Uiso 0.50 1 d PG D 1
C6S C 0.9108(12) 0.4954(15) 0.2801(13) 0.148(4) Uiso 0.50 1 d PGD D 1
C7S C 1.0311(17) 0.4395(15) 0.3260(15) 0.148(4) Uiso 0.50 1 d PD D 1
C1SA C 0.9702(12) 0.5129(17) 0.2785(13) 0.154(5) Uiso 0.50 1 d PGD E 2
C2SA C 1.0602(11) 0.5440(18) 0.2682(14) 0.154(5) Uiso 0.50 1 d PGD E 2
C3SA C 1.0815(12) 0.5953(17) 0.2180(14) 0.154(5) Uiso 0.50 1 d PG E 2
C4SA C 1.0129(16) 0.6156(16) 0.1781(13) 0.154(5) Uiso 0.50 1 d PG E 2
C5SA C 0.9230(14) 0.5845(19) 0.1884(14) 0.154(5) Uiso 0.50 1 d PG E 2
C6SA C 0.9016(11) 0.5331(18) 0.2386(14) 0.154(5) Uiso 0.50 1 d PGD E 2
C7SA C 0.9452(17) 0.4555(17) 0.3307(14) 0.154(5) Uiso 0.50 1 d PD E 2
C1T C 0.514(3) 0.955(3) 0.682(2) 0.213(7) Uiso 0.50 1 d PD F -1
C2T C 0.491(3) 0.970(3) 0.611(2) 0.213(7) Uiso 0.50 1 d PD F -1
C3T C 0.415(3) 0.955(2) 0.550(2) 0.213(7) Uiso 0.50 1 d PD F -1
C4T C 0.389(2) 1.019(2) 0.5881(19) 0.213(7) Uiso 0.50 1 d PD F -1
C5T C 0.297(3) 1.029(2) 0.553(2) 0.213(7) Uiso 0.50 1 d PD F -1
C6T C 0.270(2) 0.962(2) 0.4939(19) 0.213(7) Uiso 0.50 1 d PD F -1

loop_
_atom_site_aniso_label
_atom_site_aniso_U_11
_atom_site_aniso_U_22
_atom_site_aniso_U_33
_atom_site_aniso_U_23
_atom_site_aniso_U_13
_atom_site_aniso_U_12
Y1 0.0322(3) 0.0468(4) 0.0473(5) -0.0094(3) 0.0014(3) 0.0045(3)
Y2 0.0328(3) 0.0416(4) 0.0429(5) -0.0041(3) 0.0040(3) 0.0039(3)
N1 0.032(3) 0.050(3) 0.047(4) -0.011(3) -0.002(3) 0.003(3)
N2 0.041(3) 0.039(3) 0.032(3) -0.003(3) 0.006(2) 0.002(3)
N3 0.040(3) 0.043(3) 0.055(4) 0.009(3) 0.006(3) 0.004(3)
N4 0.040(3) 0.055(4) 0.047(4) -0.002(3) 0.000(3) 0.014(3)
O1 0.030(2) 0.067(3) 0.053(4) -0.015(3) 0.005(2) 0.000(2)
O2 0.051(3) 0.052(3) 0.046(3) -0.004(2) 0.007(2) 0.007(2)
O3 0.048(3) 0.047(3) 0.045(3) 0.004(2) 0.013(2) 0.005(2)
O4 0.030(2) 0.068(3) 0.042(3) 0.005(2) 0.000(2) 0.003(2)
O5 0.038(2) 0.047(3) 0.045(3) -0.003(2) 0.001(2) 0.018(2)
O6 0.037(2) 0.046(3) 0.053(3) -0.008(2) -0.003(2) 0.011(2)
C1 0.048(4) 0.047(4) 0.060(6) 0.001(4) -0.002(4) 0.009(3)
C2 0.051(4) 0.032(4) 0.055(5) -0.005(3) 0.006(4) -0.003(3)
C3 0.033(3) 0.044(4) 0.054(5) -0.009(4) 0.002(3) 0.005(3)
C4 0.062(5) 0.055(4) 0.052(5) 0.011(4) 0.000(4) 0.006(4)
C5 0.055(4) 0.054(4) 0.049(5) -0.007(4) -0.006(4) 0.001(4)
C6 0.035(4) 0.070(5) 0.049(5) -0.022(4) -0.001(3) 0.013(4)
C7 0.042(4) 0.085(6) 0.038(5) -0.025(4) -0.001(3) -0.006(4)
C8 0.049(4) 0.085(6) 0.058(6) -0.014(5) 0.014(4) 0.008(4)
C9 0.047(4) 0.060(5) 0.075(7) -0.027(5) 0.005(4) -0.004(4)
C10 0.034(4) 0.065(5) 0.072(6) -0.021(4) 0.010(4) -0.008(4)
C11 0.045(4) 0.062(5) 0.045(5) -0.002(4) -0.001(4) 0.017(4)
C12 0.045(4) 0.056(4) 0.049(5) -0.011(4) 0.003(4) 0.016(4)
C13 0.059(5) 0.109(7) 0.060(7) -0.030(5) 0.019(5) 0.000(5)
C14 0.083(4) 0.148(6) 0.063(5) -0.041(4) 0.013(3) 0.004(4)
C15 0.083(4) 0.148(6) 0.063(5) -0.041(4) 0.013(3) 0.004(4)
C16 0.083(4) 0.148(6) 0.063(5) -0.041(4) 0.013(3) 0.004(4)
C17 0.060(5) 0.092(7) 0.075(7) -0.022(6) 0.013(5) -0.023(5)
C18 0.069(6) 0.136(11) 0.125(11) -0.032(8) 0.022(7) -0.036(6)
C19 0.069(6) 0.136(11) 0.125(11) -0.032(8) 0.022(7) -0.036(6)
C20 0.069(6) 0.136(11) 0.125(11) -0.032(8) 0.022(7) -0.036(6)
C18A 0.069(6) 0.136(11) 0.125(11) -0.032(8) 0.022(7) -0.036(6)
C19A 0.069(6) 0.136(11) 0.125(11) -0.032(8) 0.022(7) -0.036(6)
C20A 0.069(6) 0.136(11) 0.125(11) -0.032(8) 0.022(7) -0.036(6)
C21 0.030(3) 0.042(4) 0.036(4) -0.007(3) -0.003(3) 0.007(3)
C22 0.044(4) 0.050(4) 0.051(5) -0.001(4) 0.002(3) 0.011(3)
C23 0.048(4) 0.058(5) 0.063(6) 0.013(4) 0.005(4) 0.015(4)
C24 0.047(4) 0.052(4) 0.056(6) 0.000(4) 0.003(4) 0.016(4)
C25 0.034(3) 0.051(4) 0.052(5) 0.000(4) 0.001(3) 0.009(3)
C26 0.030(3) 0.042(4) 0.041(5) 0.002(3) 0.001(3) 0.008(3)
C27 0.031(3) 0.053(4) 0.041(5) -0.008(4) 0.005(3) 0.005(3)
C28 0.095(3) 0.083(3) 0.055(3) 0.004(2) 0.021(3) 0.023(3)
C29 0.095(3) 0.083(3) 0.055(3) 0.004(2) 0.021(3) 0.023(3)
C30 0.095(3) 0.083(3) 0.055(3) 0.004(2) 0.021(3) 0.023(3)
C31 0.095(3) 0.083(3) 0.055(3) 0.004(2) 0.021(3) 0.023(3)
C32 0.059(5) 0.068(5) 0.075(7) 0.007(5) 0.015(5) 0.028(4)
C33 0.071(6) 0.107(7) 0.098(9) 0.013(6) 0.009(5) 0.048(5)
C34 0.095(7) 0.067(6) 0.129(10) 0.004(6) 0.034(7) 0.032(5)
C35 0.089(6) 0.097(7) 0.091(8) 0.004(6) 0.033(6) 0.049(6)
C36 0.048(4) 0.053(4) 0.043(5) 0.003(4) 0.006(3) -0.003(3)
C37 0.071(5) 0.045(4) 0.046(5) 0.004(4) 0.002(4) 0.010(4)
C38 0.055(4) 0.064(5) 0.049(5) 0.005(4) -0.011(4) 0.016(4)
C39 0.093(6) 0.064(5) 0.069(7) 0.012(5) 0.006(5) 0.019(5)
C40 0.071(5) 0.062(5) 0.059(6) -0.006(4) -0.001(4) 0.006(4)
C41 0.040(4) 0.067(5) 0.038(5) -0.015(4) 0.002(3) 0.014(4)
C42 0.063(5) 0.049(4) 0.061(6) -0.013(4) -0.004(4) 0.025(4)
C43 0.086(6) 0.074(6) 0.062(7) -0.010(5) -0.008(5) 0.042(5)
C44 0.094(7) 0.092(7) 0.072(7) -0.014(6) 0.016(6) 0.060(6)
C45 0.059(5) 0.092(7) 0.069(7) -0.005(5) 0.015(4) 0.034(5)
C46 0.045(4) 0.061(5) 0.060(6) 0.003(4) 0.015(4) 0.013(4)
C47 0.038(4) 0.064(5) 0.064(6) 0.013(4) 0.016(4) 0.006(4)
C48 0.096(3) 0.057(2) 0.082(4) 0.001(2) -0.005(3) 0.023(3)
C49 0.096(3) 0.057(2) 0.082(4) 0.001(2) -0.005(3) 0.023(3)
C50 0.096(3) 0.057(2) 0.082(4) 0.001(2) -0.005(3) 0.023(3)
C51 0.096(3) 0.057(2) 0.082(4) 0.001(2) -0.005(3) 0.023(3)
C52 0.122(7) 0.146(8) 0.095(7) -0.010(5) 0.030(5) 0.079(6)
C53 0.122(7) 0.146(8) 0.095(7) -0.010(5) 0.030(5) 0.079(6)
C54 0.122(7) 0.146(8) 0.095(7) -0.010(5) 0.030(5) 0.079(6)
C55 0.122(7) 0.146(8) 0.095(7) -0.010(5) 0.030(5) 0.079(6)
C52A 0.122(7) 0.146(8) 0.095(7) -0.010(5) 0.030(5) 0.079(6)
C53A 0.122(7) 0.146(8) 0.095(7) -0.010(5) 0.030(5) 0.079(6)
C54A 0.122(7) 0.146(8) 0.095(7) -0.010(5) 0.030(5) 0.079(6)
C55A 0.122(7) 0.146(8) 0.095(7) -0.010(5) 0.030(5) 0.079(6)
C56 0.031(3) 0.050(4) 0.046(5) -0.004(3) -0.001(3) 0.005(3)
C57 0.041(4) 0.067(5) 0.042(5) 0.003(4) 0.006(3) 0.010(4)
C58 0.034(4) 0.078(6) 0.063(6) 0.000(4) 0.004(4) -0.008(4)
C59 0.029(4) 0.087(6) 0.056(6) -0.009(5) -0.003(4) 0.000(4)
C60 0.034(4) 0.081(6) 0.056(6) -0.001(4) 0.006(4) 0.003(4)
C61 0.032(3) 0.050(4) 0.049(5) 0.005(4) 0.009(3) 0.003(3)
C62 0.050(4) 0.069(5) 0.044(5) -0.008(4) -0.002(4) 0.012(4)
C63 0.051(4) 0.073(5) 0.048(5) 0.013(4) 0.006(4) -0.005(4)
C64 0.064(6) 0.151(10) 0.085(8) 0.050(7) 0.018(5) 0.024(6)
C65 0.093(6) 0.093(7) 0.047(6) 0.001(5) 0.015(5) -0.004(5)
C66 0.065(5) 0.104(7) 0.069(7) 0.030(6) 0.009(5) -0.005(5)
C67 0.048(5) 0.095(7) 0.069(7) 0.005(5) 0.006(5) -0.032(5)
C68 0.068(5) 0.103(7) 0.095(8) -0.019(6) 0.019(5) -0.027(5)
C69 0.068(5) 0.103(7) 0.095(8) -0.019(6) 0.019(5) -0.027(5)
C70 0.068(5) 0.103(7) 0.095(8) -0.019(6) 0.019(5) -0.027(5)
C68A 0.068(5) 0.103(7) 0.095(8) -0.019(6) 0.019(5) -0.027(5)
C69A 0.068(5) 0.103(7) 0.095(8) -0.019(6) 0.019(5) -0.027(5)
C70A 0.068(5) 0.103(7) 0.095(8) -0.019(6) 0.019(5) -0.027(5)
C71 0.043(4) 0.044(4) 0.055(5) -0.011(4) 0.001(3) 0.012(3)
C72 0.056(4) 0.039(4) 0.062(6) 0.002(4) -0.003(4) 0.010(4)
C73 0.097(3) 0.078(3) 0.084(4) 0.016(2) 0.004(3) 0.034(3)
C74 0.097(3) 0.078(3) 0.084(4) 0.016(2) 0.004(3) 0.034(3)
C75 0.097(3) 0.078(3) 0.084(4) 0.016(2) 0.004(3) 0.034(3)
C76 0.097(3) 0.078(3) 0.084(4) 0.016(2) 0.004(3) 0.034(3)
C77 0.097(3) 0.078(3) 0.084(4) 0.016(2) 0.004(3) 0.034(3)
C78 0.036(4) 0.038(4) 0.074(6) -0.011(4) -0.001(4) 0.012(3)
C79 0.029(3) 0.048(4) 0.069(6) -0.026(4) 0.002(3) 0.011(3)
C80 0.046(4) 0.080(6) 0.077(7) -0.001(5) 0.013(4) 0.016(4)
C81 0.058(5) 0.139(10) 0.059(7) -0.007(6) 0.010(5) 0.021(6)
C82 0.053(6) 0.174(13) 0.080(10) -0.036(9) 0.008(6) 0.009(7)
C83 0.072(7) 0.118(9) 0.123(12) -0.037(8) 0.029(7) 0.041(7)
C84 0.055(5) 0.086(6) 0.087(8) -0.025(5) 0.004(5) 0.019(5)
C85 0.106(4) 0.109(4) 0.121(5) -0.004(3) 0.000(3) 0.030(3)
C86 0.106(4) 0.109(4) 0.121(5) -0.004(3) 0.000(3) 0.030(3)
C87 0.106(4) 0.109(4) 0.121(5) -0.004(3) 0.000(3) 0.030(3)
C88 0.106(4) 0.109(4) 0.121(5) -0.004(3) 0.000(3) 0.030(3)
C89 0.106(4) 0.109(4) 0.121(5) -0.004(3) 0.000(3) 0.030(3)
C90 0.106(4) 0.109(4) 0.121(5) -0.004(3) 0.000(3) 0.030(3)
C91 0.106(4) 0.109(4) 0.121(5) -0.004(3) 0.000(3) 0.030(3)

loop_
_atom_type_symbol
_atom_type_description
_atom_type_scat_dispersion_real
_atom_type_scat_dispersion_imag
_atom_type_scat_source
C C 0.0033 0.0016 'International Tables Vol C Tables 4.2.6.8 and 6.1.1.4'
H H 0.0000 0.0000 'International Tables Vol C Tables 4.2.6.8 and 6.1.1.4'
Y Y -2.7962 3.5667 'International Tables Vol C Tables 4.2.6.8 and 6.1.1.4'
N N 0.0061 0.0033 'International Tables Vol C Tables 4.2.6.8 and 6.1.1.4'
O O 0.0106 0.0060 'International Tables Vol C Tables 4.2.6.8 and 6.1.1.4'

loop_
_geom_angle_atom_site_label_1
_geom_angle_atom_site_label_2
_geom_angle_atom_site_label_3
_geom_angle
O1 Y1 O2 90.92(19)
O1 Y1 O5 93.68(17)
O2 Y1 O5 158.69(17)
O1 Y1 O6 119.56(18)
O2 Y1 O6 89.40(16)
O5 Y1 O6 70.25(15)
O1 Y1 N2 141.16(17)
O2 Y1 N2 75.26(19)
O5 Y1 N2 112.40(17)
O6 Y1 N2 96.80(17)
O1 Y1 N1 75.98(19)
O2 Y1 N1 105.30(18)
O5 Y1 N1 96.01(17)
O6 Y1 N1 158.95(18)
N2 Y1 N1 73.19(19)
O1 Y1 Y2 102.52(12)
O2 Y1 Y2 122.90(13)
O5 Y1 Y2 35.83(11)
O6 Y1 Y2 35.99(11)
N2 Y1 Y2 115.55(11)
N1 Y1 Y2 131.79(13)
O3 Y2 O4 93.03(17)
O3 Y2 O5 94.08(16)
O4 Y2 O5 116.14(17)
O3 Y2 O6 160.95(16)
O4 Y2 O6 103.95(17)
O5 Y2 O6 70.85(15)
O3 Y2 N3 73.94(18)
O4 Y2 N3 144.09(18)
O5 Y2 N3 98.35(17)
O6 Y2 N3 96.22(19)
O3 Y2 N4 102.76(19)
O4 Y2 N4 76.62(18)
O5 Y2 N4 158.50(17)
O6 Y2 N4 89.70(17)
N3 Y2 N4 74.07(19)
O3 Y2 Y1 125.93(12)
O4 Y2 Y1 122.69(13)
O5 Y2 Y1 36.09(11)
O6 Y2 Y1 36.35(10)
N3 Y2 Y1 90.87(13)
N4 Y2 Y1 122.75(13)
C12 N1 C1 114.6(6)
C12 N1 Y1 120.4(5)
C1 N1 Y1 124.1(4)
C27 N2 C3 117.1(6)
C27 N2 Y1 126.3(5)
C3 N2 Y1 116.6(4)
C47 N3 C36 117.5(7)
C47 N3 Y2 127.0(5)
C36 N3 Y2 115.5(5)
C62 N4 C38 116.0(6)
C62 N4 Y2 119.7(5)
C38 N4 Y2 123.9(4)
C6 O1 Y1 133.0(4)
C21 O2 Y1 141.5(4)
C41 O3 Y2 144.9(4)
C56 O4 Y2 131.5(4)
C71 O5 Y2 125.8(4)
C71 O5 Y1 122.8(4)
Y2 O5 Y1 108.08(17)
C78 O6 Y2 125.8(3)
C78 O6 Y1 125.6(4)
Y2 O6 Y1 107.66(17)
N1 C1 C2 116.8(6)
N1 C1 H1A 108.1
C2 C1 H1A 108.1
N1 C1 H1B 108.1
C2 C1 H1B 108.1
H1A C1 H1B 107.3
C1 C2 C4 107.2(6)
C1 C2 C3 112.0(6)
C4 C2 C3 108.7(6)
C1 C2 C5 110.2(6)
C4 C2 C5 108.3(6)
C3 C2 C5 110.4(6)
N2 C3 C2 113.0(5)
N2 C3 H3A 109.0
C2 C3 H3A 109.0
N2 C3 H3B 109.0
C2 C3 H3B 109.0
H3A C3 H3B 107.8
C2 C4 H4A 109.5
C2 C4 H4B 109.5
H4A C4 H4B 109.5
C2 C4 H4C 109.5
H4A C4 H4C 109.5
H4B C4 H4C 109.5
C2 C5 H5A 109.5
C2 C5 H5B 109.5
H5A C5 H5B 109.5
C2 C5 H5C 109.5
H5A C5 H5C 109.5
H5B C5 H5C 109.5
O1 C6 C11 118.4(7)
O1 C6 C7 121.7(7)
C11 C6 C7 119.8(6)
C8 C7 C6 117.1(7)
C8 C7 C13 120.3(7)
C6 C7 C13 122.7(6)
C9 C8 C7 124.5(8)
C9 C8 H8 117.7
C7 C8 H8 117.7
C10 C9 C8 117.1(7)
C10 C9 C17 122.2(8)
C8 C9 C17 120.5(8)
C9 C10 C11 122.8(8)
C9 C10 H10 118.6
C11 C10 H10 118.6
C6 C11 C10 118.1(7)
C6 C11 C12 125.9(7)
C10 C11 C12 115.7(7)
N1 C12 C11 127.3(7)
N1 C12 H12 116.3
C11 C12 H12 116.3
C7 C13 C16 114.5(7)
C7 C13 C15 109.6(9)
C16 C13 C15 106.3(8)
C7 C13 C14 111.0(8)
C16 C13 C14 107.3(9)
C15 C13 C14 107.8(7)
C13 C14 H14A 109.5
C13 C14 H14B 109.5
H14A C14 H14B 109.5
C13 C14 H14C 109.5
H14A C14 H14C 109.5
H14B C14 H14C 109.5
C13 C15 H15A 109.5
C13 C15 H15B 109.5
H15A C15 H15B 109.5
C13 C15 H15C 109.5
H15A C15 H15C 109.5
H15B C15 H15C 109.5
C13 C16 H16A 109.5
C13 C16 H16B 109.5
H16A C16 H16B 109.5
C13 C16 H16C 109.5
H16A C16 H16C 109.5
H16B C16 H16C 109.5
C18A C17 C19A 113.1(16)
C18A C17 C19 137.1(12)
C19A C17 C19 52.9(13)
C18A C17 C20A 101.1(15)
C19A C17 C20A 106.6(16)
C19 C17 C20A 57.7(14)
C18A C17 C20 51.7(14)
C19A C17 C20 131.2(12)
C19 C17 C20 103.5(16)
C20A C17 C20 50.6(13)
C18A C17 C18 63.4(15)
C19A C17 C18 59.1(14)
C19 C17 C18 110.9(15)
C20A C17 C18 145.0(12)
C20 C17 C18 112.0(16)
C18A C17 C9 110.6(10)
C19A C17 C9 114.8(10)
C19 C17 C9 111.7(10)
C20A C17 C9 109.7(11)
C20 C17 C9 113.7(10)
C18 C17 C9 105.2(11)
C17 C18 H18A 109.5
C17 C18 H18B 109.5
H18A C18 H18B 109.5
C17 C18 H18C 109.5
H18A C18 H18C 109.5
H18B C18 H18C 109.5
C17 C19 H19A 109.5
C17 C19 H19B 109.5
H19A C19 H19B 109.5
C17 C19 H19C 109.5
H19A C19 H19C 109.5
H19B C19 H19C 109.5
C17 C20 H20A 109.5
C17 C20 H20B 109.5
H20A C20 H20B 109.5
C17 C20 H20C 109.5
H20A C20 H20C 109.5
H20B C20 H20C 109.5
C17 C18A H18D 109.5
C17 C18A H18E 109.5
H18D C18A H18E 109.5
C17 C18A H18F 109.5
H18D C18A H18F 109.5
H18E C18A H18F 109.5
C17 C19A H19D 109.5
C17 C19A H19E 109.5
H19D C19A H19E 109.5
C17 C19A H19F 109.5
H19D C19A H19F 109.5
H19E C19A H19F 109.5
C17 C20A H20D 109.5
C17 C20A H20E 109.5
H20D C20A H20E 109.5
C17 C20A H20F 109.5
H20D C20A H20F 109.5
H20E C20A H20F 109.5
O2 C21 C26 120.3(6)
O2 C21 C22 120.6(6)
C26 C21 C22 119.0(6)
C23 C22 C21 116.9(7)
C23 C22 C28 122.4(7)
C21 C22 C28 120.8(7)
C22 C23 C24 125.8(7)
C22 C23 H23 117.1
C24 C23 H23 117.1
C25 C24 C23 115.3(7)
C25 C24 C32 122.9(8)
C23 C24 C32 121.7(7)
C24 C25 C26 122.9(7)
C24 C25 H25 118.6
C26 C25 H25 118.6
C21 C26 C25 120.0(6)
C21 C26 C27 122.8(6)
C25 C26 C27 117.1(7)
N2 C27 C26 130.3(7)
N2 C27 H27 114.9
C26 C27 H27 114.9
C22 C28 C30 109.8(7)
C22 C28 C29 109.9(7)
C30 C28 C29 110.0(8)
C22 C28 C31 111.8(7)
C30 C28 C31 108.8(8)
C29 C28 C31 106.5(7)
C28 C29 H29A 109.5
C28 C29 H29B 109.5
H29A C29 H29B 109.5
C28 C29 H29C 109.5
H29A C29 H29C 109.5
H29B C29 H29C 109.5
C28 C30 H30A 109.5
C28 C30 H30B 109.5
H30A C30 H30B 109.5
C28 C30 H30C 109.5
H30A C30 H30C 109.5
H30B C30 H30C 109.5
C28 C31 H31A 109.5
C28 C31 H31B 109.5
H31A C31 H31B 109.5
C28 C31 H31C 109.5
H31A C31 H31C 109.5
H31B C31 H31C 109.5
C35 C32 C24 112.4(7)
C35 C32 C33 108.5(7)
C24 C32 C33 107.7(7)
C35 C32 C34 109.5(8)
C24 C32 C34 109.8(6)
C33 C32 C34 108.8(7)
C32 C33 H33A 109.5
C32 C33 H33B 109.5
H33A C33 H33B 109.5
C32 C33 H33C 109.5
H33A C33 H33C 109.5
H33B C33 H33C 109.5
C32 C34 H34A 109.5
C32 C34 H34B 109.5
H34A C34 H34B 109.5
C32 C34 H34C 109.5
H34A C34 H34C 109.5
H34B C34 H34C 109.5
C32 C35 H35A 109.5
C32 C35 H35B 109.5
H35A C35 H35B 109.5
C32 C35 H35C 109.5
H35A C35 H35C 109.5
H35B C35 H35C 109.5
N3 C36 C37 112.5(5)
N3 C36 H36A 109.1
C37 C36 H36A 109.1
N3 C36 H36B 109.1
C37 C36 H36B 109.1
H36A C36 H36B 107.8
C36 C37 C40 111.8(7)
C36 C37 C38 111.8(6)
C40 C37 C38 110.4(6)
C36 C37 C39 106.9(6)
C40 C37 C39 110.0(7)
C38 C37 C39 105.6(7)
N4 C38 C37 116.3(6)
N4 C38 H38A 108.2
C37 C38 H38A 108.2
N4 C38 H38B 108.2
C37 C38 H38B 108.2
H38A C38 H38B 107.4
C37 C39 H39A 109.5
C37 C39 H39B 109.5
H39A C39 H39B 109.5
C37 C39 H39C 109.5
H39A C39 H39C 109.5
H39B C39 H39C 109.5
C37 C40 H40A 109.5
C37 C40 H40B 109.5
H40A C40 H40B 109.5
C37 C40 H40C 109.5
H40A C40 H40C 109.5
H40B C40 H40C 109.5
O3 C41 C46 118.7(7)
O3 C41 C42 121.9(7)
C46 C41 C42 119.4(7)
C43 C42 C41 116.2(8)
C43 C42 C48 123.0(8)
C41 C42 C48 120.8(7)
C42 C43 C44 126.1(8)
C42 C43 H43 116.9
C44 C43 H43 116.9
C45 C44 C43 116.5(8)
C45 C44 C52 124.5(13)
C43 C44 C52 118.5(12)
C45 C44 C52A 122.9(12)
C43 C44 C52A 120.6(11)
C52 C44 C52A 8.5(13)
C44 C45 C46 123.0(9)
C44 C45 H45 118.5
C46 C45 H45 118.5
C45 C46 C41 118.5(7)
C45 C46 C47 118.7(8)
C41 C46 C47 122.8(7)
N3 C47 C46 129.9(7)
N3 C47 H47 115.1
C46 C47 H47 115.1
C49 C48 C50 106.3(7)
C49 C48 C42 111.3(8)
C50 C48 C42 113.4(8)
C49 C48 C51 109.4(9)
C50 C48 C51 106.3(7)
C42 C48 C51 109.9(7)
C48 C49 H49A 109.5
C48 C49 H49B 109.5
H49A C49 H49B 109.5
C48 C49 H49C 109.5
H49A C49 H49C 109.5
H49B C49 H49C 109.5
C48 C50 H50A 109.5
C48 C50 H50B 109.5
H50A C50 H50B 109.5
C48 C50 H50C 109.5
H50A C50 H50C 109.5
H50B C50 H50C 109.5
C48 C51 H51A 109.5
C48 C51 H51B 109.5
H51A C51 H51B 109.5
C48 C51 H51C 109.5
H51A C51 H51C 109.5
H51B C51 H51C 109.5
C55 C52 C53 104.3(18)
C55 C52 C44 107.2(16)
C53 C52 C44 113.0(16)
C55 C52 C54 113.0(19)
C53 C52 C54 106.9(18)
C44 C52 C54 112.2(16)
C52 C53 H53A 109.5
C52 C53 H53B 109.5
H53A C53 H53B 109.5
C52 C53 H53C 109.5
H53A C53 H53C 109.5
H53B C53 H53C 109.5
C52 C54 H54A 109.5
C52 C54 H54B 109.5
H54A C54 H54B 109.5
C52 C54 H54C 109.5
H54A C54 H54C 109.5
H54B C54 H54C 109.5
C52 C55 H55A 109.5
C52 C55 H55B 109.5
H55A C55 H55B 109.5
C52 C55 H55C 109.5
H55A C55 H55C 109.5
H55B C55 H55C 109.5
C54A C52A C44 108.0(15)
C54A C52A C53A 109.8(11)
C44 C52A C53A 111.0(15)
C54A C52A C55A 110.9(11)
C44 C52A C55A 108.7(15)
C53A C52A C55A 108.5(11)
C52A C53A H53D 109.5
C52A C53A H53E 109.5
H53D C53A H53E 109.5
C52A C53A H53F 109.5
H53D C53A H53F 109.5
H53E C53A H53F 109.5
C52A C54A H54D 109.5
C52A C54A H54E 109.5
H54D C54A H54E 109.5
C52A C54A H54F 109.5
H54D C54A H54F 109.5
H54E C54A H54F 109.5
C52A C55A H55D 109.5
C52A C55A H55E 109.5
H55D C55A H55E 109.5
C52A C55A H55F 109.5
H55D C55A H55F 109.5
H55E C55A H55F 109.5
O4 C56 C57 123.3(6)
O4 C56 C61 119.5(6)
C57 C56 C61 117.1(6)
C58 C57 C56 118.1(7)
C58 C57 C63 122.5(7)
C56 C57 C63 119.4(6)
C57 C58 C59 124.9(7)
C57 C58 H58 117.5
C59 C58 H58 117.5
C60 C59 C58 116.7(7)
C60 C59 C67 122.4(8)
C58 C59 C67 120.8(7)
C59 C60 C61 122.2(8)
C59 C60 H60 118.9
C61 C60 H60 118.9
C60 C61 C56 120.3(6)
C60 C61 C62 115.7(7)
C56 C61 C62 123.8(6)
N4 C62 C61 129.7(7)
N4 C62 H62 115.2
C61 C62 H62 115.2
C64 C63 C57 110.7(7)
C64 C63 C65 110.2(8)
C57 C63 C65 111.4(7)
C64 C63 C66 105.8(7)
C57 C63 C66 112.2(6)
C65 C63 C66 106.2(7)
C63 C64 H64A 109.5
C63 C64 H64B 109.5
H64A C64 H64B 109.5
C63 C64 H64C 109.5
H64A C64 H64C 109.5
H64B C64 H64C 109.5
C63 C65 H65A 109.5
C63 C65 H65B 109.5
H65A C65 H65B 109.5
C63 C65 H65C 109.5
H65A C65 H65C 109.5
H65B C65 H65C 109.5
C63 C66 H66A 109.5
C63 C66 H66B 109.5
H66A C66 H66B 109.5
C63 C66 H66C 109.5
H66A C66 H66C 109.5
H66B C66 H66C 109.5
C70 C67 C68A 84.0(13)
C70 C67 C68 112.4(13)
C68A C67 C68 30.7(13)
C70 C67 C69A 128.9(16)
C68A C67 C69A 107.8(13)
C68 C67 C69A 80.7(13)
C70 C67 C70A 30.3(12)
C68A C67 C70A 113.3(14)
C68 C67 C70A 138.4(14)
C69A C67 C70A 109.3(14)
C70 C67 C59 112.7(11)
C68A C67 C59 113.0(11)
C68 C67 C59 109.5(11)
C69A C67 C59 107.7(11)
C70A C67 C59 105.5(9)
C70 C67 C69 107.1(15)
C68A C67 C69 125.2(14)
C68 C67 C69 103.6(13)
C69A C67 C69 26.3(11)
C70A C67 C69 83.6(14)
C59 C67 C69 111.1(10)
C67 C68 H68A 109.5
C67 C68 H68B 109.5
H68A C68 H68B 109.5
C67 C68 H68C 109.5
H68A C68 H68C 109.5
H68B C68 H68C 109.5
C67 C69 H69A 109.5
C67 C69 H69B 109.5
H69A C69 H69B 109.5
C67 C69 H69C 109.5
H69A C69 H69C 109.5
H69B C69 H69C 109.5
C67 C70 H70A 109.5
C67 C70 H70B 109.5
H70A C70 H70B 109.5
C67 C70 H70C 109.5
H70A C70 H70C 109.5
H70B C70 H70C 109.5
C67 C68A H68D 109.5
C67 C68A H68E 109.5
H68D C68A H68E 109.5
C67 C68A H68F 109.5
H68D C68A H68F 109.5
H68E C68A H68F 109.5
C67 C69A H69D 109.5
C67 C69A H69E 109.5
H69D C69A H69E 109.5
C67 C69A H69F 109.5
H69D C69A H69F 109.5
H69E C69A H69F 109.5
C67 C70A H70D 109.5
C67 C70A H70E 109.5
H70D C70A H70E 109.5
C67 C70A H70F 109.5
H70D C70A H70F 109.5
H70E C70A H70F 109.5
O5 C71 C72 114.5(6)
O5 C71 H71A 108.6
C72 C71 H71A 108.6
O5 C71 H71B 108.6
C72 C71 H71B 108.6
H71A C71 H71B 107.6
C73 C72 C77 118.1(9)
C73 C72 C71 120.5(8)
C77 C72 C71 121.3(7)
C72 C73 C74 119.8(10)
C72 C73 H73 120.1
C74 C73 H73 120.1
C75 C74 C73 118.6(9)
C75 C74 H74 120.7
C73 C74 H74 120.7
C76 C75 C74 122.0(10)
C76 C75 H75 119.0
C74 C75 H75 119.0
C75 C76 C77 118.8(10)
C75 C76 H76 120.6
C77 C76 H76 120.6
C72 C77 C76 122.6(9)
C72 C77 H77 118.7
C76 C77 H77 118.7
O6 C78 C79 113.0(6)
O6 C78 H78A 109.0
C79 C78 H78A 109.0
O6 C78 H78B 109.0
C79 C78 H78B 109.0
H78A C78 H78B 107.8
C80 C79 C84 119.4(9)
C80 C79 C78 121.9(7)
C84 C79 C78 118.6(8)
C79 C80 C81 121.0(9)
C79 C80 H80 119.5
C81 C80 H80 119.5
C82 C81 C80 119.5(12)
C82 C81 H81 120.3
C80 C81 H81 120.3
C81 C82 C83 121.0(12)
C81 C82 H82 119.5
C83 C82 H82 119.5
C82 C83 C84 119.2(11)
C82 C83 H83 120.4
C84 C83 H83 120.4
C79 C84 C83 119.9(10)
C79 C84 H84 120.1
C83 C84 H84 120.1
C90 C85 C86 117.2(13)
C90 C85 C91 119.8(12)
C86 C85 C91 122.9(13)
C87 C86 C85 122.1(14)
C87 C86 H86 119.0
C85 C86 H86 119.0
C86 C87 C88 117.9(13)
C86 C87 H87 121.0
C88 C87 H87 121.0
C89 C88 C87 120.9(14)
C89 C88 H88 119.5
C87 C88 H88 119.5
C88 C89 C90 121.1(14)
C88 C89 H89 119.4
C90 C89 H89 119.4
C85 C90 C89 120.7(13)
C85 C90 H90 119.7
C89 C90 H90 119.7
C85 C91 H91A 109.5
C85 C91 H91B 109.5
H91A C91 H91B 109.5
C85 C91 H91C 109.5
H91A C91 H91C 109.5
H91B C91 H91C 109.5
C2S C1S C6S 120.0
C2S C1S C7S 119.0(8)
C6S C1S C7S 118.9(8)
C3S C2S C1S 120.0
C2S C3S C4S 120.0
C5S C4S C3S 120.0
C4S C5S C6S 120.0
C5S C6S C1S 120.0
C2SA C1SA C6SA 120.0
C2SA C1SA C7SA 120.9(8)
C6SA C1SA C7SA 119.1(8)
C1SA C2SA C3SA 120.0
C2SA C3SA C4SA 120.0
C3SA C4SA C5SA 120.0
C6SA C5SA C4SA 120.0
C5SA C6SA C1SA 120.0
C1T C2T C3T 146(4)
C2T C3T C4T 86(3)
C3T C4T C5T 115(3)
C6T C5T C4T 98(2)

loop_
_geom_bond_atom_site_label_1
_geom_bond_atom_site_label_2
_geom_bond_distance
Y1 O1 2.140(4)
Y1 O2 2.149(5)
Y1 O5 2.275(4)
Y1 O6 2.283(4)
Y1 N2 2.404(6)
Y1 N1 2.443(5)
Y1 Y2 3.6706(9)
Y2 O3 2.149(5)
Y2 O4 2.159(4)
Y2 O5 2.260(4)
Y2 O6 2.264(4)
Y2 N3 2.430(6)
Y2 N4 2.432(5)
N1 C12 1.282(8)
N1 C1 1.471(9)
N2 C27 1.268(8)
N2 C3 1.469(9)
N3 C47 1.269(9)
N3 C36 1.480(9)
N4 C62 1.305(8)
N4 C38 1.478(9)
O1 C6 1.331(7)
O2 C21 1.320(8)
O3 C41 1.310(8)
O4 C56 1.317(7)
O5 C71 1.404(7)
O6 C78 1.423(7)
C1 C2 1.522(10)
C1 H1A 0.9700
C1 H1B 0.9700
C2 C4 1.524(10)
C2 C3 1.538(9)
C2 C5 1.537(9)
C3 H3A 0.9700
C3 H3B 0.9700
C4 H4A 0.9600
C4 H4B 0.9600
C4 H4C 0.9600
C5 H5A 0.9600
C5 H5B 0.9600
C5 H5C 0.9600
C6 C11 1.406(10)
C6 C7 1.405(11)
C7 C8 1.392(10)
C7 C13 1.508(11)
C8 C9 1.384(11)
C8 H8 0.9300
C9 C10 1.338(11)
C9 C17 1.542(10)
C10 C11 1.430(9)
C10 H10 0.9300
C11 C12 1.452(10)
C12 H12 0.9300
C13 C16 1.533(12)
C13 C15 1.547(14)
C13 C14 1.546(13)
C14 H14A 0.9600
C14 H14B 0.9600
C14 H14C 0.9600
C15 H15A 0.9600
C15 H15B 0.9600
C15 H15C 0.9600
C16 H16A 0.9600
C16 H16B 0.9600
C16 H16C 0.9600
C17 C18A 1.491(16)
C17 C19A 1.505(16)
C17 C19 1.514(16)
C17 C20A 1.530(17)
C17 C20 1.529(16)
C17 C18 1.532(17)
C18 H18A 0.9600
C18 H18B 0.9600
C18 H18C 0.9600
C19 H19A 0.9600
C19 H19B 0.9600
C19 H19C 0.9600
C20 H20A 0.9600
C20 H20B 0.9600
C20 H20C 0.9600
C18A H18D 0.9600
C18A H18E 0.9600
C18A H18F 0.9600
C19A H19D 0.9600
C19A H19E 0.9600
C19A H19F 0.9600
C20A H20D 0.9600
C20A H20E 0.9600
C20A H20F 0.9600
C21 C26 1.388(9)
C21 C22 1.432(9)
C22 C23 1.376(10)
C22 C28 1.530(11)
C23 C24 1.388(11)
C23 H23 0.9300
C24 C25 1.374(10)
C24 C32 1.524(11)
C25 C26 1.398(9)
C25 H25 0.9300
C26 C27 1.446(9)
C27 H27 0.9300
C28 C30 1.539(12)
C28 C29 1.548(12)
C28 C31 1.551(12)
C29 H29A 0.9600
C29 H29B 0.9600
C29 H29C 0.9600
C30 H30A 0.9600
C30 H30B 0.9600
C30 H30C 0.9600
C31 H31A 0.9600
C31 H31B 0.9600
C31 H31C 0.9600
C32 C35 1.503(12)
C32 C33 1.554(11)
C32 C34 1.568(11)
C33 H33A 0.9600
C33 H33B 0.9600
C33 H33C 0.9600
C34 H34A 0.9600
C34 H34B 0.9600
C34 H34C 0.9600
C35 H35A 0.9600
C35 H35B 0.9600
C35 H35C 0.9600
C36 C37 1.522(10)
C36 H36A 0.9700
C36 H36B 0.9700
C37 C40 1.544(11)
C37 C38 1.545(11)
C37 C39 1.554(10)
C38 H38A 0.9700
C38 H38B 0.9700
C39 H39A 0.9600
C39 H39B 0.9600
C39 H39C 0.9600
C40 H40A 0.9600
C40 H40B 0.9600
C40 H40C 0.9600
C41 C46 1.426(10)
C41 C42 1.434(10)
C42 C43 1.361(11)
C42 C48 1.519(12)
C43 C44 1.390(12)
C43 H43 0.9300
C44 C45 1.354(12)
C44 C52 1.531(16)
C44 C52A 1.536(16)
C45 C46 1.397(11)
C45 H45 0.9300
C46 C47 1.430(10)
C47 H47 0.9300
C48 C49 1.502(12)
C48 C50 1.511(11)
C48 C51 1.539(13)
C49 H49A 0.9600
C49 H49B 0.9600
C49 H49C 0.9600
C50 H50A 0.9600
C50 H50B 0.9600
C50 H50C 0.9600
C51 H51A 0.9600
C51 H51B 0.9600
C51 H51C 0.9600
C52 C55 1.518(17)
C52 C53 1.519(17)
C52 C54 1.530(17)
C53 H53A 0.9600
C53 H53B 0.9600
C53 H53C 0.9600
C54 H54A 0.9600
C54 H54B 0.9600
C54 H54C 0.9600
C55 H55A 0.9600
C55 H55B 0.9600
C55 H55C 0.9600
C52A C54A 1.511(16)
C52A C53A 1.541(16)
C52A C55A 1.544(16)
C53A H53D 0.9600
C53A H53E 0.9600
C53A H53F 0.9600
C54A H54D 0.9600
C54A H54E 0.9600
C54A H54F 0.9600
C55A H55D 0.9600
C55A H55E 0.9600
C55A H55F 0.9600
C56 C57 1.432(9)
C56 C61 1.436(10)
C57 C58 1.373(10)
C57 C63 1.519(10)
C58 C59 1.394(11)
C58 H58 0.9300
C59 C60 1.366(10)
C59 C67 1.549(10)
C60 C61 1.397(9)
C60 H60 0.9300
C61 C62 1.436(10)
C62 H62 0.9300
C63 C64 1.510(11)
C63 C65 1.544(12)
C63 C66 1.565(10)
C64 H64A 0.9600
C64 H64B 0.9600
C64 H64C 0.9600
C65 H65A 0.9600
C65 H65B 0.9600
C65 H65C 0.9600
C66 H66A 0.9600
C66 H66B 0.9600
C66 H66C 0.9600
C67 C70 1.499(16)
C67 C68A 1.519(16)
C67 C68 1.526(16)
C67 C69A 1.538(17)
C67 C70A 1.548(16)
C67 C69 1.548(16)
C68 H68A 0.9600
C68 H68B 0.9600
C68 H68C 0.9600
C69 H69A 0.9600
C69 H69B 0.9600
C69 H69C 0.9600
C70 H70A 0.9600
C70 H70B 0.9600
C70 H70C 0.9600
C68A H68D 0.9600
C68A H68E 0.9600
C68A H68F 0.9600
C69A H69D 0.9600
C69A H69E 0.9600
C69A H69F 0.9600
C70A H70D 0.9600
C70A H70E 0.9600
C70A H70F 0.9600
C71 C72 1.482(10)
C71 H71A 0.9700
C71 H71B 0.9700
C72 C73 1.363(11)
C72 C77 1.373(12)
C73 C74 1.435(13)
C73 H73 0.9300
C74 C75 1.356(13)
C74 H74 0.9300
C75 C76 1.340(12)
C75 H75 0.9300
C76 C77 1.376(12)
C76 H76 0.9300
C77 H77 0.9300
C78 C79 1.516(11)
C78 H78A 0.9700
C78 H78B 0.9700
C79 C80 1.344(11)
C79 C84 1.386(11)
C80 C81 1.417(13)
C80 H80 0.9300
C81 C82 1.330(15)
C81 H81 0.9300
C82 C83 1.389(16)
C82 H82 0.9300
C83 C84 1.395(15)
C83 H83 0.9300
C84 H84 0.9300
C85 C90 1.381(16)
C85 C86 1.390(15)
C85 C91 1.478(16)
C86 C87 1.388(15)
C86 H86 0.9300
C87 C88 1.399(15)
C87 H87 0.9300
C88 C89 1.318(14)
C88 H88 0.9300
C89 C90 1.396(15)
C89 H89 0.9300
C90 H90 0.9300
C91 H91A 0.9600
C91 H91B 0.9600
C91 H91C 0.9600
C1S C2S 1.3900
C1S C6S 1.3900
C1S C7S 1.487(9)
C2S C3S 1.3900
C3S C4S 1.3900
C4S C5S 1.3900
C5S C6S 1.3900
C1SA C2SA 1.3900
C1SA C6SA 1.3900
C1SA C7SA 1.495(9)
C2SA C3SA 1.3900
C3SA C4SA 1.3900
C4SA C5SA 1.3900
C5SA C6SA 1.3900
C1T C2T 1.475(19)
C2T C3T 1.491(19)
C3T C4T 1.506(19)
C4T C5T 1.581(19)
C5T C6T 1.484(19)

loop_
_geom_torsion_atom_site_label_1
_geom_torsion_atom_site_label_2
_geom_torsion_atom_site_label_3
_geom_torsion_atom_site_label_4
_geom_torsion
O1 Y1 Y2 O3 -46.4(2)
O2 Y1 Y2 O3 -145.8(2)
O5 Y1 Y2 O3 32.4(3)
O6 Y1 Y2 O3 -170.0(3)
N2 Y1 Y2 O3 125.8(2)
N1 Y1 Y2 O3 35.9(2)
O1 Y1 Y2 O4 -169.2(2)
O2 Y1 Y2 O4 91.4(2)
O5 Y1 Y2 O4 -90.5(2)
O6 Y1 Y2 O4 67.1(3)
N2 Y1 Y2 O4 2.9(2)
N1 Y1 Y2 O4 -86.9(2)
O1 Y1 Y2 O5 -78.7(2)
O2 Y1 Y2 O5 -178.1(2)
O6 Y1 Y2 O5 157.6(3)
N2 Y1 Y2 O5 93.4(2)
N1 Y1 Y2 O5 3.5(3)
O1 Y1 Y2 O6 123.6(3)
O2 Y1 Y2 O6 24.3(3)
O5 Y1 Y2 O6 -157.6(3)
N2 Y1 Y2 O6 -64.2(3)
N1 Y1 Y2 O6 -154.1(3)
O1 Y1 Y2 N3 24.3(2)
O2 Y1 Y2 N3 -75.1(2)
O5 Y1 Y2 N3 103.1(2)
O6 Y1 Y2 N3 -99.3(3)
N2 Y1 Y2 N3 -163.6(2)
N1 Y1 Y2 N3 106.6(2)
O1 Y1 Y2 N4 95.9(2)
O2 Y1 Y2 N4 -3.5(2)
O5 Y1 Y2 N4 174.6(3)
O6 Y1 Y2 N4 -27.8(3)
N2 Y1 Y2 N4 -92.0(2)
N1 Y1 Y2 N4 178.1(2)
O1 Y1 N1 C12 -35.3(5)
O2 Y1 N1 C12 51.7(5)
O5 Y1 N1 C12 -127.7(5)
O6 Y1 N1 C12 -175.4(5)
N2 Y1 N1 C12 120.7(5)
Y2 Y1 N1 C12 -129.7(5)
O1 Y1 N1 C1 156.3(5)
O2 Y1 N1 C1 -116.6(5)
O5 Y1 N1 C1 64.0(5)
O6 Y1 N1 C1 16.3(8)
N2 Y1 N1 C1 -47.6(5)
Y2 Y1 N1 C1 62.0(6)
O1 Y1 N2 C27 -87.6(6)
O2 Y1 N2 C27 -15.1(5)
O5 Y1 N2 C27 143.9(5)
O6 Y1 N2 C27 72.5(5)
N1 Y1 N2 C27 -126.5(5)
Y2 Y1 N2 C27 104.7(5)
O1 Y1 N2 C3 94.6(4)
O2 Y1 N2 C3 167.1(4)
O5 Y1 N2 C3 -33.9(4)
O6 Y1 N2 C3 -105.3(4)
N1 Y1 N2 C3 55.7(4)
Y2 Y1 N2 C3 -73.1(4)
O3 Y2 N3 C47 15.9(6)
O4 Y2 N3 C47 88.2(6)
O5 Y2 N3 C47 -76.0(6)
O6 Y2 N3 C47 -147.5(6)
N4 Y2 N3 C47 124.6(6)
Y1 Y2 N3 C47 -111.4(6)
O3 Y2 N3 C36 -163.5(4)
O4 Y2 N3 C36 -91.2(5)
O5 Y2 N3 C36 104.6(4)
O6 Y2 N3 C36 33.1(4)
N4 Y2 N3 C36 -54.8(4)
Y1 Y2 N3 C36 69.1(4)
O3 Y2 N4 C62 -57.5(6)
O4 Y2 N4 C62 32.6(5)
O5 Y2 N4 C62 161.8(5)
O6 Y2 N4 C62 137.0(5)
N3 Y2 N4 C62 -126.4(6)
Y1 Y2 N4 C62 153.1(5)
O3 Y2 N4 C38 115.8(5)
O4 Y2 N4 C38 -154.1(6)
O5 Y2 N4 C38 -24.9(9)
O6 Y2 N4 C38 -49.6(6)
N3 Y2 N4 C38 46.9(5)
Y1 Y2 N4 C38 -33.6(6)
O2 Y1 O1 C6 -59.3(7)
O5 Y1 O1 C6 141.6(7)
O6 Y1 O1 C6 -149.1(6)
N2 Y1 O1 C6 8.0(8)
N1 Y1 O1 C6 46.3(7)
Y2 Y1 O1 C6 176.7(6)
O1 Y1 O2 C21 165.7(6)
O5 Y1 O2 C21 -91.7(8)
O6 Y1 O2 C21 -74.8(6)
N2 Y1 O2 C21 22.4(6)
N1 Y1 O2 C21 90.0(6)
Y2 Y1 O2 C21 -88.7(7)
O4 Y2 O3 C41 -163.4(8)
O5 Y2 O3 C41 80.1(8)
O6 Y2 O3 C41 43.3(11)
N3 Y2 O3 C41 -17.5(7)
N4 Y2 O3 C41 -86.5(8)
Y1 Y2 O3 C41 61.6(8)
O3 Y2 O4 C56 54.3(6)
O5 Y2 O4 C56 150.3(5)
O6 Y2 O4 C56 -134.4(6)
N3 Y2 O4 C56 -12.2(7)
N4 Y2 O4 C56 -48.1(6)
Y1 Y2 O4 C56 -168.7(5)
O3 Y2 O5 C71 5.5(5)
O4 Y2 O5 C71 -89.9(5)
O6 Y2 O5 C71 173.6(5)
N3 Y2 O5 C71 79.9(5)
N4 Y2 O5 C71 147.3(6)
Y1 Y2 O5 C71 159.8(6)
O3 Y2 O5 Y1 -154.24(19)
O4 Y2 O5 Y1 110.4(2)
O6 Y2 O5 Y1 13.82(17)
N3 Y2 O5 Y1 -79.9(2)
N4 Y2 O5 Y1 -12.5(6)
O1 Y1 O5 C71 -54.1(5)
O2 Y1 O5 C71 -156.2(5)
O6 Y1 O5 C71 -174.3(5)
N2 Y1 O5 C71 96.4(5)
N1 Y1 O5 C71 22.1(5)
Y2 Y1 O5 C71 -160.5(6)
O1 Y1 O5 Y2 106.4(2)
O2 Y1 O5 Y2 4.3(6)
O6 Y1 O5 Y2 -13.75(17)
N2 Y1 O5 Y2 -103.1(2)
N1 Y1 O5 Y2 -177.3(2)
O3 Y2 O6 C78 -165.2(6)
O4 Y2 O6 C78 42.4(5)
O5 Y2 O6 C78 155.6(6)
N3 Y2 O6 C78 -107.7(5)
N4 Y2 O6 C78 -33.8(5)
Y1 Y2 O6 C78 169.3(6)
O3 Y2 O6 Y1 25.5(7)
O4 Y2 O6 Y1 -127.0(2)
O5 Y2 O6 Y1 -13.74(17)
N3 Y2 O6 Y1 83.0(2)
N4 Y2 O6 Y1 156.9(2)
O1 Y1 O6 C78 121.6(5)
O2 Y1 O6 C78 30.8(5)
O5 Y1 O6 C78 -155.6(5)
N2 Y1 O6 C78 -44.2(5)
N1 Y1 O6 C78 -104.2(7)
Y2 Y1 O6 C78 -169.3(6)
O1 Y1 O6 Y2 -69.1(3)
O2 Y1 O6 Y2 -159.8(2)
O5 Y1 O6 Y2 13.70(18)
N2 Y1 O6 Y2 125.1(2)
N1 Y1 O6 Y2 65.2(5)
C12 N1 C1 C2 -110.7(7)
Y1 N1 C1 C2 58.3(7)
N1 C1 C2 C4 -175.2(6)
N1 C1 C2 C3 -56.1(7)
N1 C1 C2 C5 67.2(8)
C27 N2 C3 C2 101.9(7)
Y1 N2 C3 C2 -80.1(6)
C1 C2 C3 N2 68.5(7)
C4 C2 C3 N2 -173.3(6)
C5 C2 C3 N2 -54.6(8)
Y1 O1 C6 C11 -32.8(10)
Y1 O1 C6 C7 150.6(6)
O1 C6 C7 C8 -174.5(7)
C11 C6 C7 C8 9.0(12)
O1 C6 C7 C13 3.7(13)
C11 C6 C7 C13 -172.9(8)
C6 C7 C8 C9 -3.5(13)
C13 C7 C8 C9 178.2(9)
C7 C8 C9 C10 -2.7(14)
C7 C8 C9 C17 -177.9(9)
C8 C9 C10 C11 3.6(13)
C17 C9 C10 C11 178.7(8)
O1 C6 C11 C10 175.1(6)
C7 C6 C11 C10 -8.2(11)
O1 C6 C11 C12 -11.3(11)
C7 C6 C11 C12 165.3(7)
C9 C10 C11 C6 1.8(12)
C9 C10 C11 C12 -172.5(8)
C1 N1 C12 C11 -172.4(7)
Y1 N1 C12 C11 18.2(10)
C6 C11 C12 N1 14.4(12)
C10 C11 C12 N1 -171.9(7)
C8 C7 C13 C16 -7.2(14)
C6 C7 C13 C16 174.7(9)
C8 C7 C13 C15 -126.5(9)
C6 C7 C13 C15 55.4(11)
C8 C7 C13 C14 114.6(9)
C6 C7 C13 C14 -63.6(12)
C10 C9 C17 C18A 62.3(18)
C8 C9 C17 C18A -122.7(16)
C10 C9 C17 C19A -168.2(17)
C8 C9 C17 C19A 7(2)
C10 C9 C17 C19 -110.3(16)
C8 C9 C17 C19 64.6(18)
C10 C9 C17 C20A -48.2(16)
C8 C9 C17 C20A 126.7(14)
C10 C9 C17 C20 6(2)
C8 C9 C17 C20 -178.8(17)
C10 C9 C17 C18 129.2(14)
C8 C9 C17 C18 -55.9(15)
Y1 O2 C21 C26 -18.2(10)
Y1 O2 C21 C22 162.1(5)
O2 C21 C22 C23 -177.0(6)
C26 C21 C22 C23 3.3(9)
O2 C21 C22 C28 2.0(10)
C26 C21 C22 C28 -177.6(6)
C21 C22 C23 C24 -2.3(11)
C28 C22 C23 C24 178.6(7)
C22 C23 C24 C25 0.2(11)
C22 C23 C24 C32 176.9(7)
C23 C24 C25 C26 0.9(10)
C32 C24 C25 C26 -175.8(6)
O2 C21 C26 C25 177.9(5)
C22 C21 C26 C25 -2.4(9)
O2 C21 C26 C27 -2.2(9)
C22 C21 C26 C27 177.5(6)
C24 C25 C26 C21 0.2(10)
C24 C25 C26 C27 -179.7(6)
C3 N2 C27 C26 -173.7(6)
Y1 N2 C27 C26 8.5(9)
C21 C26 C27 N2 4.5(10)
C25 C26 C27 N2 -175.7(6)
C23 C22 C28 C30 117.7(8)
C21 C22 C28 C30 -61.3(10)
C23 C22 C28 C29 -121.2(8)
C21 C22 C28 C29 59.8(9)
C23 C22 C28 C31 -3.1(11)
C21 C22 C28 C31 177.9(6)
C25 C24 C32 C35 -6.9(10)
C23 C24 C32 C35 176.7(7)
C25 C24 C32 C33 112.7(8)
C23 C24 C32 C33 -63.8(9)
C25 C24 C32 C34 -129.0(8)
C23 C24 C32 C34 54.5(10)
C47 N3 C36 C37 -99.1(7)
Y2 N3 C36 C37 80.4(7)
N3 C36 C37 C40 53.1(9)
N3 C36 C37 C38 -71.3(8)
N3 C36 C37 C39 173.6(7)
C62 N4 C38 C37 115.5(7)
Y2 N4 C38 C37 -58.0(8)
C36 C37 C38 N4 57.9(8)
C40 C37 C38 N4 -67.2(8)
C39 C37 C38 N4 173.9(6)
Y2 O3 C41 C46 10.5(11)
Y2 O3 C41 C42 -172.1(5)
O3 C41 C42 C43 177.3(7)
C46 C41 C42 C43 -5.4(10)
O3 C41 C42 C48 -0.9(11)
C46 C41 C42 C48 176.5(7)
C41 C42 C43 C44 0.5(13)
C48 C42 C43 C44 178.7(9)
C42 C43 C44 C45 3.8(14)
C42 C43 C44 C52 176.4(12)
C42 C43 C44 C52A -174.1(11)
C43 C44 C45 C46 -3.4(14)
C52 C44 C45 C46 -175.5(12)
C52A C44 C45 C46 174.5(11)
C44 C45 C46 C41 -1.3(12)
C44 C45 C46 C47 176.3(8)
O3 C41 C46 C45 -176.8(7)
C42 C41 C46 C45 5.8(10)
O3 C41 C46 C47 5.7(11)
C42 C41 C46 C47 -171.7(7)
C36 N3 C47 C46 167.0(7)
Y2 N3 C47 C46 -12.4(11)
C45 C46 C47 N3 -179.8(8)
C41 C46 C47 N3 -2.3(13)
C43 C42 C48 C49 123.1(9)
C41 C42 C48 C49 -58.8(10)
C43 C42 C48 C50 3.4(12)
C41 C42 C48 C50 -178.6(7)
C43 C42 C48 C51 -115.5(9)
C41 C42 C48 C51 62.5(10)
C45 C44 C52 C55 -113.7(18)
C43 C44 C52 C55 74(2)
C52A C44 C52 C55 -32(9)
C45 C44 C52 C53 1(2)
C43 C44 C52 C53 -171.2(15)
C52A C44 C52 C53 83(10)
C45 C44 C52 C54 121.6(18)
C43 C44 C52 C54 -50(2)
C52A C44 C52 C54 -156(11)
C45 C44 C52A C54A 92.7(15)
C43 C44 C52A C54A -89.5(15)
C52 C44 C52A C54A -11(9)
C45 C44 C52A C53A -27.7(18)
C43 C44 C52A C53A 150.1(12)
C52 C44 C52A C53A -131(10)
C45 C44 C52A C55A -146.9(12)
C43 C44 C52A C55A 30.9(17)
C52 C44 C52A C55A 110(10)
Y2 O4 C56 C57 -146.6(6)
Y2 O4 C56 C61 37.4(9)
O4 C56 C57 C58 175.8(7)
C61 C56 C57 C58 -8.1(10)
O4 C56 C57 C63 -3.7(11)
C61 C56 C57 C63 172.4(7)
C56 C57 C58 C59 3.2(12)
C63 C57 C58 C59 -177.3(8)
C57 C58 C59 C60 4.1(13)
C57 C58 C59 C67 -173.8(8)
C58 C59 C60 C61 -6.2(12)
C67 C59 C60 C61 171.5(8)
C59 C60 C61 C56 1.2(11)
C59 C60 C61 C62 176.6(7)
O4 C56 C61 C60 -177.7(6)
C57 C56 C61 C60 6.1(10)
O4 C56 C61 C62 7.4(10)
C57 C56 C61 C62 -168.9(7)
C38 N4 C62 C61 172.7(7)
Y2 N4 C62 C61 -13.5(10)
C60 C61 C62 N4 168.9(7)
C56 C61 C62 N4 -15.9(12)
C58 C57 C63 C64 -110.7(9)
C56 C57 C63 C64 68.8(10)
C58 C57 C63 C65 126.3(8)
C56 C57 C63 C65 -54.3(9)
C58 C57 C63 C66 7.2(12)
C56 C57 C63 C66 -173.3(7)
C60 C59 C67 C70 -101.6(14)
C58 C59 C67 C70 76.1(14)
C60 C59 C67 C68A 165.3(12)
C58 C59 C67 C68A -17.1(16)
C60 C59 C67 C68 132.5(12)
C58 C59 C67 C68 -49.8(15)
C60 C59 C67 C69A 46.3(14)
C58 C59 C67 C69A -136.0(11)
C60 C59 C67 C70A -70.4(14)
C58 C59 C67 C70A 107.3(13)
C60 C59 C67 C69 18.6(15)
C58 C59 C67 C69 -163.7(11)
Y2 O5 C71 C72 102.9(6)
Y1 O5 C71 C72 -100.2(6)
O5 C71 C72 C73 163.3(7)
O5 C71 C72 C77 -20.1(10)
C77 C72 C73 C74 2.7(13)
C71 C72 C73 C74 179.4(8)
C72 C73 C74 C75 -2.5(14)
C73 C74 C75 C76 2.1(15)
C74 C75 C76 C77 -2.0(15)
C73 C72 C77 C76 -2.6(14)
C71 C72 C77 C76 -179.3(8)
C75 C76 C77 C72 2.3(15)
Y2 O6 C78 C79 -96.2(6)
Y1 O6 C78 C79 71.3(6)
O6 C78 C79 C80 26.9(9)
O6 C78 C79 C84 -156.1(6)
C84 C79 C80 C81 -0.8(11)
C78 C79 C80 C81 176.2(7)
C79 C80 C81 C82 0.7(13)
C80 C81 C82 C83 -0.5(15)
C81 C82 C83 C84 0.5(16)
C80 C79 C84 C83 0.7(12)
C78 C79 C84 C83 -176.4(7)
C82 C83 C84 C79 -0.6(14)
C90 C85 C86 C87 2.3(18)
C91 C85 C86 C87 -173.7(11)
C85 C86 C87 C88 -2.9(18)
C86 C87 C88 C89 1.1(18)
C87 C88 C89 C90 1.1(18)
C86 C85 C90 C89 0.0(18)
C91 C85 C90 C89 176.1(10)
C88 C89 C90 C85 -1.7(19)
C6S C1S C2S C3S 0.0
C7S C1S C2S C3S 163(3)
C1S C2S C3S C4S 0.0
C2S C3S C4S C5S 0.0
C3S C4S C5S C6S 0.0
C4S C5S C6S C1S 0.0
C2S C1S C6S C5S 0.0
C7S C1S C6S C5S -163(3)
C6SA C1SA C2SA C3SA 0.0
C7SA C1SA C2SA C3SA 178(3)
C1SA C2SA C3SA C4SA 0.0
C2SA C3SA C4SA C5SA 0.0
C3SA C4SA C5SA C6SA 0.0
C4SA C5SA C6SA C1SA 0.0
C2SA C1SA C6SA C5SA 0.0
C7SA C1SA C6SA C5SA -178(3)
C1T C2T C3T C4T 75(7)
C2T C3T C4T C5T -173(3)
C3T C4T C5T C6T 3(5)
